data_2018760
loop_
_publ_author_name
'Takehara, Masaki'
'Hashimoto, Masato'

_publ_section_title
;
 Potassium, rubidium and ammonium salts of
 \m-(formato-\k^2^<i>O</i>:<i>O</i>')-\m-oxido-bis[oxidobis(peroxido-\k^2^<i>O</i>,<i>O</i>')molybdate(VI)]
;
_journal_coeditor_code SF3186
_journal_issue 1
_journal_name_full 'Acta Crystallographica Section C'
_journal_page_first 37
_journal_page_last 40
_journal_paper_doi 10.1107/S0108270112049803
_journal_volume 69
_journal_year 2013
_chemical_formula_iupac 'Rb3 [Mo2 (C H O2) O3 (O2)4]'
_chemical_formula_moiety '3(Rb +), C H Mo2 O13 3-'
_chemical_formula_sum 'C H Mo2 O13 Rb3'
_chemical_formula_weight 669.31
_chemical_name_common 'Trirubidium formatotetraperoxidodimolybdate'
_chemical_name_systematic
;
Trirubidium \m-(formato-\k^2^<i>O</i>:<i>O</i>')-\m-oxido-
bis[oxidobis(peroxido-\k^2^<i>O</i>,<i>O</i>')molybdate(VI)]
;
_space_group_IT_number 29
_symmetry_cell_setting orthorhombic
_symmetry_space_group_name_Hall 'P 2c -2ac'
_symmetry_space_group_name_H-M 'P c a 21'
_atom_sites_solution_hydrogens geom
_atom_sites_solution_primary direct
_atom_sites_solution_secondary difmap
_audit_creation_method SHELXL97
_cell_angle_alpha 90.00
_cell_angle_beta 90.00
_cell_angle_gamma 90.00
_cell_formula_units_Z 4
_cell_length_a 11.472(4)
_cell_length_b 6.208(2)
_cell_length_c 16.633(6)
_cell_measurement_reflns_used 3897
_cell_measurement_temperature 93(2)
_cell_measurement_theta_max 30.0628
_cell_measurement_theta_min 3.2814
_cell_volume 1184.6(7)
_computing_cell_refinement 'CrystalClear (Rigaku, 2008)'
_computing_data_collection 'CrystalClear (Rigaku, 2008)'
_computing_data_reduction 'CrystalClear (Rigaku, 2008)'
_computing_molecular_graphics 'ORTEP-3 for Windows (Farrugia, 1997)'
_computing_publication_material 'SHELXL97 (Sheldrick, 2008)'
_computing_structure_refinement 'SHELXL97 (Sheldrick, 2008)'
_computing_structure_solution 'SHELXS97 (Sheldrick, 2008)'
_diffrn_ambient_temperature 93.0(10)
_diffrn_detector_area_resol_mean 28.5714
_diffrn_measured_fraction_theta_full 0.994
_diffrn_measured_fraction_theta_max 0.994
_diffrn_measurement_device_type 'Rigaku SATURN724+'
_diffrn_measurement_method CCD
_diffrn_radiation_monochromator confocal
_diffrn_radiation_source 'fine-focus rotating anode'
_diffrn_radiation_type MoK\a
_diffrn_radiation_wavelength 0.71069
_diffrn_reflns_av_R_equivalents 0.0403
_diffrn_reflns_av_sigmaI/netI 0.0328
_diffrn_reflns_limit_h_max 16
_diffrn_reflns_limit_h_min -12
_diffrn_reflns_limit_k_max 8
_diffrn_reflns_limit_k_min -8
_diffrn_reflns_limit_l_max 23
_diffrn_reflns_limit_l_min -22
_diffrn_reflns_number 10194
_diffrn_reflns_reduction_process 'Lp corrections applied'
_diffrn_reflns_theta_full 30.03
_diffrn_reflns_theta_max 30.03
_diffrn_reflns_theta_min 3.28
_exptl_absorpt_coefficient_mu 14.430
_exptl_absorpt_correction_T_max 0.5197
_exptl_absorpt_correction_T_min 0.3875
_exptl_absorpt_correction_type gaussian
_exptl_absorpt_process_details '(CrystalClear; Rigaku, 2008)'
_exptl_crystal_colour yellow
_exptl_crystal_density_diffrn 3.753
_exptl_crystal_density_method 'not measured'
_exptl_crystal_description block
_exptl_crystal_F_000 1224
_exptl_crystal_size_max 0.073
_exptl_crystal_size_mid 0.072
_exptl_crystal_size_min 0.070
_refine_diff_density_max 1.133
_refine_diff_density_min -0.967
_refine_ls_abs_structure_details 'Flack (1983), with 1498 Friedel pairs'
_refine_ls_abs_structure_Flack 0.465(6)
_refine_ls_extinction_method none
_refine_ls_goodness_of_fit_ref 1.059
_refine_ls_hydrogen_treatment noref
_refine_ls_matrix_type full
_refine_ls_number_parameters 173
_refine_ls_number_reflns 3288
_refine_ls_number_restraints 1
_refine_ls_restrained_S_all 1.059
_refine_ls_R_factor_all 0.0265
_refine_ls_R_factor_gt 0.0254
_refine_ls_shift/su_max 0.001
_refine_ls_shift/su_mean 0.000
_refine_ls_structure_factor_coef Fsqd
_refine_ls_weighting_details 'calc w = 1/[\s^2^(Fo^2^)+(0.0285P)^2^+1.5967P] where P=(Fo^2^+2Fc^2^)/3'
_refine_ls_weighting_scheme calc
_refine_ls_wR_factor_gt 0.0573
_refine_ls_wR_factor_ref 0.0582
_reflns_number_gt 3188
_reflns_number_total 3288
_reflns_threshold_expression I>2\s(I)
_cod_data_source_file sf3186.cif
_cod_data_source_block II
_cod_database_code 2018760
_cod_database_fobs_code 2018760

loop_
_symmetry_equiv_pos_as_xyz
'x, y, z'
'-x, -y, z+1/2'
'-x+1/2, y, z+1/2'
'x+1/2, -y, z'

loop_
_atom_site_type_symbol
_atom_site_label
_atom_site_fract_x
_atom_site_fract_y
_atom_site_fract_z
_atom_site_U_iso_or_equiv
_atom_site_adp_type
_atom_site_calc_flag
_atom_site_occupancy
_atom_site_symmetry_multiplicity
Mo Mo1 0.23649(3) 0.21290(5) 0.25881(2) 0.00766(8) Uani d 1 1
Mo Mo2 0.25935(3) 0.20523(5) 0.03586(2) 0.00747(8) Uani d 1 1
O O1 0.1812(3) -0.0201(5) 0.29670(17) 0.0121(6) Uani d 1 1
O O2 0.4013(3) 0.1344(6) 0.24771(18) 0.0144(7) Uani d 1 1
O O3 0.3754(3) 0.2370(5) 0.3263(2) 0.0150(6) Uani d 1 1
O O4 0.1569(3) 0.4205(5) 0.32774(19) 0.0147(6) Uani d 1 1
O O5 0.0941(3) 0.3872(6) 0.25111(18) 0.0144(7) Uani d 1 1
O O6 0.2192(3) 0.1495(5) 0.1463(2) 0.0137(6) Uani d 1 1
O O7 0.1866(3) -0.0054(5) -0.00549(19) 0.0146(6) Uani d 1 1
O O8 0.1395(3) 0.4298(5) 0.03485(19) 0.0159(6) Uani d 1 1
O O9 0.2153(3) 0.4368(5) -0.03697(17) 0.0149(6) Uani d 1 1
O O10 0.4063(3) 0.1830(5) -0.02331(19) 0.0133(6) Uani d 1 1
O O11 0.4113(3) 0.0682(5) 0.0552(2) 0.0145(6) Uani d 1 1
O O12 0.3120(3) 0.5430(5) 0.21483(18) 0.0139(6) Uani d 1 1
O O13 0.3685(3) 0.4936(5) 0.08703(18) 0.0145(6) Uani d 1 1
C C1 0.3657(3) 0.5948(6) 0.1518(3) 0.0108(7) Uani d 1 1
H H1 0.4024 0.7265 0.1558 0.016 Uiso d 1 1
Rb Rb1 -0.09723(4) 0.25087(7) 0.35489(3) 0.01052(9) Uani d 1 1
Rb Rb2 0.09219(4) -0.24395(6) 0.14769(4) 0.01098(9) Uani d 1 1
Rb Rb3 -0.06823(4) 0.27726(6) -0.05671(3) 0.01158(9) Uani d 1 1

loop_
_atom_site_aniso_label
_atom_site_aniso_U_11
_atom_site_aniso_U_22
_atom_site_aniso_U_33
_atom_site_aniso_U_12
_atom_site_aniso_U_13
_atom_site_aniso_U_23
Mo1 0.00894(18) 0.00893(16) 0.00509(16) -0.00045(12) 0.00012(14) -0.00023(14)
Mo2 0.00923(18) 0.00832(16) 0.00486(16) -0.00068(12) -0.00017(13) -0.00040(13)
O1 0.0129(15) 0.0115(15) 0.0119(15) -0.0031(11) -0.0002(11) -0.0006(11)
O2 0.0128(15) 0.0182(16) 0.0123(15) 0.0022(12) 0.0025(11) -0.0016(12)
O3 0.0137(16) 0.0233(16) 0.0081(13) -0.0011(12) -0.0010(13) -0.0022(11)
O4 0.0195(16) 0.0145(15) 0.0100(14) 0.0009(12) 0.0007(12) 0.0000(12)
O5 0.0152(16) 0.0164(16) 0.0114(15) 0.0021(11) -0.0007(11) 0.0014(12)
O6 0.0206(17) 0.0140(13) 0.0064(11) -0.0061(11) 0.0005(14) 0.0010(13)
O7 0.0181(15) 0.0154(13) 0.0104(13) -0.0039(11) -0.0009(12) -0.0026(12)
O8 0.0155(16) 0.0187(15) 0.0134(15) 0.0039(12) 0.0027(13) -0.0018(12)
O9 0.0194(16) 0.0157(15) 0.0097(13) 0.0046(12) -0.0008(12) -0.0003(11)
O10 0.0146(16) 0.0156(14) 0.0097(14) -0.0004(12) 0.0011(11) -0.0005(11)
O11 0.0159(16) 0.0168(14) 0.0107(14) 0.0012(12) -0.0011(11) 0.0010(12)
O12 0.0187(16) 0.0120(14) 0.0109(14) -0.0038(12) 0.0006(12) -0.0007(11)
O13 0.0190(17) 0.0140(14) 0.0103(14) -0.0048(13) 0.0018(12) -0.0016(11)
C1 0.0090(18) 0.0116(16) 0.0120(16) 0.0006(14) -0.0017(15) 0.0015(16)
Rb1 0.0118(2) 0.01189(18) 0.00785(19) -0.00060(14) -0.00047(15) 0.00109(12)
Rb2 0.0100(2) 0.01106(16) 0.01192(16) 0.00010(14) -0.00128(16) -0.00028(15)
Rb3 0.01340(18) 0.01190(16) 0.00943(18) 0.00217(14) 0.00218(16) 0.00115(16)

loop_
_atom_type_symbol
_atom_type_description
_atom_type_scat_dispersion_real
_atom_type_scat_dispersion_imag
_atom_type_scat_source
Mo Mo -1.6832 0.6857 'International Tables Vol C Tables 4.2.6.8 and 6.1.1.4'
Rb Rb -0.9393 2.9676 'International Tables Vol C Tables 4.2.6.8 and 6.1.1.4'
O O 0.0106 0.0060 'International Tables Vol C Tables 4.2.6.8 and 6.1.1.4'
C C 0.0033 0.0016 'International Tables Vol C Tables 4.2.6.8 and 6.1.1.4'
H H 0.0000 0.0000 'International Tables Vol C Tables 4.2.6.8 and 6.1.1.4'

loop_
_geom_angle_atom_site_label_1
_geom_angle_atom_site_label_2
_geom_angle_atom_site_label_3
_geom_angle_site_symmetry_1
_geom_angle_site_symmetry_3
_geom_angle
_geom_angle_publ_flag
O1 Mo1 O6 . . 98.52(13) n
O1 Mo1 O4 . . 99.76(14) n
O6 Mo1 O4 . . 131.21(13) n
O1 Mo1 O3 . . 98.99(14) n
O6 Mo1 O3 . . 131.19(14) n
O4 Mo1 O3 . . 89.63(14) n
O1 Mo1 O2 . . 100.55(15) n
O6 Mo1 O2 . . 87.53(13) n
O4 Mo1 O2 . . 132.09(13) n
O3 Mo1 O2 . . 44.53(13) n
O1 Mo1 O5 . . 100.52(14) n
O6 Mo1 O5 . . 87.91(13) n
O4 Mo1 O5 . . 44.38(13) n
O3 Mo1 O5 . . 132.34(13) n
O2 Mo1 O5 . . 158.88(15) n
O1 Mo1 O12 . . 176.37(13) n
O6 Mo1 O12 . . 85.02(11) n
O4 Mo1 O12 . . 77.20(12) n
O3 Mo1 O12 . . 79.10(12) n
O2 Mo1 O12 . . 80.30(13) n
O5 Mo1 O12 . . 78.76(13) n
O7 Mo2 O6 . . 97.51(14) n
O7 Mo2 O9 . . 100.91(15) n
O6 Mo2 O9 . . 131.65(13) n
O7 Mo2 O10 . . 99.51(15) n
O6 Mo2 O10 . . 132.32(13) n
O9 Mo2 O10 . . 87.86(13) n
O7 Mo2 O8 . . 101.52(15) n
O6 Mo2 O8 . . 88.17(13) n
O9 Mo2 O8 . . 44.51(13) n
O10 Mo2 O8 . . 130.62(14) n
O7 Mo2 O11 . . 99.71(15) n
O6 Mo2 O11 . . 88.76(13) n
O9 Mo2 O11 . . 130.64(13) n
O10 Mo2 O11 . . 44.59(13) n
O8 Mo2 O11 . . 158.76(13) n
O7 Mo2 O13 . . 176.54(14) n
O6 Mo2 O13 . . 85.34(11) n
O9 Mo2 O13 . . 78.50(12) n
O10 Mo2 O13 . . 77.07(12) n
O8 Mo2 O13 . . 80.49(13) n
O11 Mo2 O13 . . 78.32(13) n
Mo1 O1 Rb2 . . 102.32(12) n
Mo1 O1 Rb1 . 4 101.81(13) n
Rb2 O1 Rb1 . 4 108.88(10) n
Mo1 O1 Rb3 . 2 149.39(15) n
Rb2 O1 Rb3 . 2 105.05(9) n
Rb1 O1 Rb3 4 2 82.07(8) n
O3 O2 Mo1 . . 67.52(17) n
O3 O2 Rb2 . 4 124.7(2) n
Mo1 O2 Rb2 . 4 137.81(15) n
O3 O2 Rb1 . 4 79.56(18) n
Mo1 O2 Rb1 . 4 98.54(12) n
Rb2 O2 Rb1 4 4 122.61(11) n
O2 O3 Mo1 . . 67.95(18) n
O2 O3 Rb3 . 3 117.8(2) n
Mo1 O3 Rb3 . 3 173.81(17) n
O2 O3 Rb1 . 4 72.18(18) n
Mo1 O3 Rb1 . 4 95.55(11) n
Rb3 O3 Rb1 3 4 84.56(9) n
O2 O3 Rb1 . 4_565 122.2(2) n
Mo1 O3 Rb1 . 4_565 103.83(12) n
Rb3 O3 Rb1 3 4_565 75.35(7) n
Rb1 O3 Rb1 4 4_565 159.17(12) n
O5 O4 Mo1 . . 68.23(17) n
O5 O4 Rb3 . 2_565 119.7(2) n
Mo1 O4 Rb3 . 2_565 171.98(15) n
O5 O4 Rb1 . . 67.88(16) n
Mo1 O4 Rb1 . . 107.33(12) n
Rb3 O4 Rb1 2_565 . 78.08(8) n
O5 O4 Rb1 . 4_565 125.7(2) n
Mo1 O4 Rb1 . 4_565 94.80(11) n
Rb3 O4 Rb1 2_565 4_565 79.57(8) n
Rb1 O4 Rb1 . 4_565 157.62(11) n
O4 O5 Mo1 . . 67.38(16) n
O4 O5 Rb2 . 1_565 114.2(2) n
Mo1 O5 Rb2 . 1_565 119.08(13) n
O4 O5 Rb1 . . 84.11(17) n
Mo1 O5 Rb1 . . 115.31(14) n
Rb2 O5 Rb1 1_565 . 125.55(11) n
Mo1 O6 Mo2 . . 150.14(16) y
Mo1 O6 Rb2 . . 102.75(12) n
Mo2 O6 Rb2 . . 106.55(13) n
Mo2 O7 Rb1 . 2_554 152.24(17) n
Mo2 O7 Rb2 . . 101.78(14) n
Rb1 O7 Rb2 2_554 . 105.90(10) n
Mo2 O7 Rb3 . 4 94.46(13) n
Rb1 O7 Rb3 2_554 4 80.44(8) n
Rb2 O7 Rb3 . 4 104.80(9) n
Mo2 O7 Rb3 . . 97.04(13) n
Rb1 O7 Rb3 2_554 . 77.21(8) n
Rb2 O7 Rb3 . . 98.34(9) n
Rb3 O7 Rb3 4 . 151.41(10) n
O9 O8 Mo2 . . 67.33(16) n
O9 O8 Rb2 . 1_565 129.1(2) n
Mo2 O8 Rb2 . 1_565 129.94(14) n
O9 O8 Rb3 . . 93.85(18) n
Mo2 O8 Rb3 . . 109.85(13) n
Rb2 O8 Rb3 1_565 . 114.52(10) n
O9 O8 Rb1 . 2_564 52.78(15) n
Mo2 O8 Rb1 . 2_564 119.38(12) n
Rb2 O8 Rb1 1_565 2_564 97.55(9) n
Rb3 O8 Rb1 . 2_564 69.21(7) n
O8 O9 Mo2 . . 68.17(17) n
O8 O9 Rb1 . 2_564 103.88(19) n
Mo2 O9 Rb1 . 2_564 167.64(16) n
O8 O9 Rb3 . 4_565 125.4(2) n
Mo2 O9 Rb3 . 4_565 106.49(12) n
Rb1 O9 Rb3 2_564 4_565 85.80(9) n
O8 O9 Rb3 . . 60.56(16) n
Mo2 O9 Rb3 . . 95.32(12) n
Rb1 O9 Rb3 2_564 . 72.35(7) n
Rb3 O9 Rb3 4_565 . 158.05(11) n
O11 O10 Mo2 . . 68.00(17) n
O11 O10 Rb3 . 4 72.26(17) n
Mo2 O10 Rb3 . 4 104.50(13) n
O11 O10 Rb1 . 3_554 129.0(2) n
Mo2 O10 Rb1 . 3_554 162.63(15) n
Rb3 O10 Rb1 4 3_554 86.36(8) n
O11 O10 Rb3 . 4_565 127.6(2) n
Mo2 O10 Rb3 . 4_565 94.95(11) n
Rb3 O10 Rb3 4 4_565 157.01(11) n
Rb1 O10 Rb3 3_554 4_565 71.98(7) n
O11 O10 Rb2 . 4 47.94(15) n
Mo2 O10 Rb2 . 4 96.10(11) n
Rb3 O10 Rb2 4 4 101.25(9) n
Rb1 O10 Rb2 3_554 4 94.97(9) n
Rb3 O10 Rb2 4_565 4 88.54(7) n
O10 O11 Mo2 . . 67.41(17) n
O10 O11 Rb2 . 4 108.9(2) n
Mo2 O11 Rb2 . 4 125.27(14) n
O10 O11 Rb3 . 4 77.91(18) n
Mo2 O11 Rb3 . 4 106.99(13) n
Rb2 O11 Rb3 4 4 126.16(11) n
C1 O12 Mo1 . . 131.7(3) y
C1 O12 Rb1 . 4_565 112.8(3) n
Mo1 O12 Rb1 . 4_565 105.80(11) n
C1 O12 Rb2 . 1_565 89.3(2) n
Mo1 O12 Rb2 . 1_565 100.81(10) n
Rb1 O12 Rb2 4_565 1_565 113.89(11) n
C1 O13 Mo2 . . 133.2(3) y
C1 O13 Rb3 . 4_565 118.4(3) n
Mo2 O13 Rb3 . 4_565 102.17(10) n
C1 O13 Rb2 . 4 89.6(2) n
Mo2 O13 Rb2 . 4 100.08(11) n
Rb3 O13 Rb2 4_565 4 107.63(10) n
O13 C1 O12 . . 127.1(4) y
O13 C1 H1 . . 119.9(4) n
O12 C1 H1 . . 112.9(4) n
O12 Rb1 O5 4_465 . 70.23(9) n
O12 Rb1 O7 4_465 2 138.10(10) n
O5 Rb1 O7 . 2 150.91(9) n
O12 Rb1 O9 4_465 2_565 92.01(9) n
O5 Rb1 O9 . 2_565 120.79(9) n
O7 Rb1 O9 2 2_565 72.74(9) n
O12 Rb1 O2 4_465 4_455 82.50(9) n
O5 Rb1 O2 . 4_455 83.30(10) n
O7 Rb1 O2 2 4_455 93.09(9) n
O9 Rb1 O2 2_565 4_455 151.91(9) n
O12 Rb1 O10 4_465 3 151.24(9) n
O5 Rb1 O10 . 3 83.78(9) n
O7 Rb1 O10 2 3 69.66(9) n
O9 Rb1 O10 2_565 3 90.90(9) n
O2 Rb1 O10 4_455 3 107.09(9) n
O12 Rb1 O1 4_465 4_455 69.53(9) n
O5 Rb1 O1 . 4_455 124.82(9) n
O7 Rb1 O1 2 4_455 73.78(8) n
O9 Rb1 O1 2_565 4_455 96.75(9) n
O2 Rb1 O1 4_455 4_455 55.49(8) n
O10 Rb1 O1 3 4_455 138.37(9) n
O12 Rb1 O3 4_465 4_455 106.09(9) n
O5 Rb1 O3 . 4_455 105.68(9) n
O7 Rb1 O3 2 4_455 65.17(9) n
O9 Rb1 O3 2_565 4_455 133.49(9) n
O2 Rb1 O3 4_455 4_455 28.26(9) n
O10 Rb1 O3 3 4_455 92.32(9) n
O1 Rb1 O3 4_455 4_455 53.78(8) n
O12 Rb1 O4 4_465 . 94.09(9) n
O5 Rb1 O4 . . 28.01(8) n
O7 Rb1 O4 2 . 127.48(9) n
O9 Rb1 O4 2_565 . 106.99(9) n
O2 Rb1 O4 4_455 . 100.88(8) n
O10 Rb1 O4 3 . 57.82(8) n
O1 Rb1 O4 4_455 . 151.75(8) n
O3 Rb1 O4 4_455 . 113.76(8) n
O12 Rb1 O3 4_465 4_465 53.35(9) n
O5 Rb1 O3 . 4_465 72.57(9) n
O7 Rb1 O3 2 4_465 126.05(9) n
O9 Rb1 O3 2_565 4_465 53.32(9) n
O2 Rb1 O3 4_455 4_465 134.47(9) n
O10 Rb1 O3 3 4_465 107.90(8) n
O1 Rb1 O3 4_455 4_465 109.39(8) n
O3 Rb1 O3 4_455 4_465 159.17(12) n
O4 Rb1 O3 . 4_465 74.83(8) n
O12 Rb1 O4 4_465 4_465 48.80(8) n
O5 Rb1 O4 . 4_465 111.09(8) n
O7 Rb1 O4 2 4_465 96.99(9) n
O9 Rb1 O4 2_565 4_465 48.11(8) n
O2 Rb1 O4 4_455 4_465 112.61(8) n
O10 Rb1 O4 3 4_465 138.75(8) n
O1 Rb1 O4 4_455 4_465 64.28(8) n
O3 Rb1 O4 4_455 4_465 118.00(8) n
O4 Rb1 O4 . 4_465 122.27(4) n
O3 Rb1 O4 4_465 4_465 48.00(8) n
O11 Rb2 O8 4_455 1_545 93.25(10) n
O11 Rb2 O2 4_455 4_455 69.92(9) n
O8 Rb2 O2 1_545 4_455 135.51(9) n
O11 Rb2 O6 4_455 . 92.33(9) n
O8 Rb2 O6 1_545 . 120.92(9) n
O2 Rb2 O6 4_455 . 101.23(9) n
O11 Rb2 O5 4_455 1_545 130.25(9) n
O8 Rb2 O5 1_545 1_545 79.84(9) n
O2 Rb2 O5 4_455 1_545 81.09(10) n
O6 Rb2 O5 . 1_545 133.44(9) n
O11 Rb2 O1 4_455 . 121.44(9) n
O8 Rb2 O1 1_545 . 144.44(9) n
O2 Rb2 O1 4_455 . 70.67(9) n
O6 Rb2 O1 . . 55.82(9) n
O5 Rb2 O1 1_545 . 82.67(9) n
O11 Rb2 O12 4_455 1_545 168.14(9) n
O8 Rb2 O12 1_545 1_545 76.90(9) n
O2 Rb2 O12 4_455 1_545 121.78(9) n
O6 Rb2 O12 . 1_545 87.24(9) n
O5 Rb2 O12 1_545 1_545 55.16(8) n
O1 Rb2 O12 . 1_545 67.69(8) n
O11 Rb2 O7 4_455 . 68.08(9) n
O8 Rb2 O7 1_545 . 74.45(9) n
O2 Rb2 O7 4_455 . 129.05(9) n
O6 Rb2 O7 . . 53.95(9) n
O5 Rb2 O7 1_545 . 149.52(9) n
O1 Rb2 O7 . . 109.40(8) n
O12 Rb2 O7 1_545 . 102.46(8) n
O11 Rb2 O13 4_455 4_455 54.21(9) n
O8 Rb2 O13 1_545 4_455 65.86(9) n
O2 Rb2 O13 4_455 4_455 71.20(9) n
O6 Rb2 O13 . 4_455 146.49(9) n
O5 Rb2 O13 1_545 4_455 78.82(8) n
O1 Rb2 O13 . 4_455 139.62(8) n
O12 Rb2 O13 1_545 4_455 125.00(9) n
O7 Rb2 O13 . 4_455 104.61(8) n
O11 Rb2 O10 4_455 4_455 23.20(8) n
O8 Rb2 O10 1_545 4_455 70.16(8) n
O2 Rb2 O10 4_455 4_455 88.89(8) n
O6 Rb2 O10 . 4_455 102.01(9) n
O5 Rb2 O10 1_545 4_455 124.55(8) n
O1 Rb2 O10 . 4_455 143.71(8) n
O12 Rb2 O10 1_545 4_455 145.90(8) n
O7 Rb2 O10 . 4_455 60.68(8) n
O13 Rb2 O10 4_455 4_455 46.70(7) n
C1 Rb2 O10 1_545 4_455 128.08(10) n
C1 Rb2 O10 4_455 4_455 68.10(9) n
O11 Rb3 O4 4_455 2_564 154.09(9) n
O11 Rb3 O13 4_455 4_465 78.96(9) n
O4 Rb3 O13 2_564 4_465 98.27(9) n
O11 Rb3 O10 4_455 4_455 29.83(9) n
O4 Rb3 O10 2_564 4_455 136.87(9) n
O13 Rb3 O10 4_465 4_455 107.47(9) n
O11 Rb3 O3 4_455 3_554 115.34(9) n
O4 Rb3 O3 2_564 3_554 83.10(9) n
O13 Rb3 O3 4_465 3_554 141.08(9) n
O10 Rb3 O3 4_455 3_554 96.72(9) n
O11 Rb3 O8 4_455 . 88.36(9) n
O4 Rb3 O8 2_564 . 114.67(9) n
O13 Rb3 O8 4_465 . 67.66(9) n
O10 Rb3 O8 4_455 . 107.03(9) n
O3 Rb3 O8 3_554 . 76.42(9) n
O11 Rb3 O9 4_455 4_465 107.38(9) n
O4 Rb3 O9 2_564 4_465 53.65(8) n
O13 Rb3 O9 4_465 4_465 54.61(8) n
O10 Rb3 O9 4_455 4_465 117.64(9) n
O3 Rb3 O9 3_554 4_465 136.41(9) n
O8 Rb3 O9 . 4_465 114.08(8) n
O11 Rb3 O1 4_455 2_554 95.11(9) n
O4 Rb3 O1 2_564 2_554 70.82(9) n
O13 Rb3 O1 4_465 2_554 141.33(8) n
O10 Rb3 O1 4_455 2_554 67.40(8) n
O3 Rb3 O1 3_554 2_554 76.02(9) n
O8 Rb3 O1 . 2_554 150.92(8) n
O9 Rb3 O1 4_465 2_554 92.44(8) n
O11 Rb3 O7 4_455 4_455 52.58(8) n
O4 Rb3 O7 2_564 4_455 101.51(9) n
O13 Rb3 O7 4_465 4_455 80.09(9) n
O10 Rb3 O7 4_455 4_455 51.90(8) n
O3 Rb3 O7 3_554 4_455 138.08(9) n
O8 Rb3 O7 . 4_455 133.86(8) n
O9 Rb3 O7 4_465 4_455 65.80(8) n
O1 Rb3 O7 2_554 4_455 66.78(7) n
O11 Rb3 O10 4_455 4_465 128.78(9) n
O4 Rb3 O10 2_564 4_465 55.71(8) n
O13 Rb3 O10 4_465 4_465 49.95(8) n
O10 Rb3 O10 4_455 4_465 157.00(11) n
O3 Rb3 O10 3_554 4_465 104.74(8) n
O8 Rb3 O10 . 4_465 70.92(8) n
O9 Rb3 O10 4_465 4_465 49.07(8) n
O1 Rb3 O10 2_554 4_465 125.58(8) n
O7 Rb3 O10 4_455 4_465 112.19(8) n
O11 Rb3 O9 4_455 . 103.54(8) n
O4 Rb3 O9 2_564 . 102.26(8) n
O13 Rb3 O9 4_465 . 90.98(8) n
O10 Rb3 O9 4_455 . 111.09(8) n
O3 Rb3 O9 3_554 . 51.35(8) n
O8 Rb3 O9 . . 25.58(8) n
O9 Rb3 O9 4_465 . 126.32(4) n
O1 Rb3 O9 2_554 . 127.26(8) n
O7 Rb3 O9 4_455 . 155.57(8) n
O10 Rb3 O9 4_465 . 77.35(8) n
O11 Rb3 O7 4_455 . 62.27(8) n
O4 Rb3 O7 2_564 . 141.53(8) n
O13 Rb3 O7 4_465 . 104.80(9) n
O10 Rb3 O7 4_455 . 63.22(8) n
O3 Rb3 O7 3_554 . 59.67(9) n
O8 Rb3 O7 . . 50.95(8) n
O9 Rb3 O7 4_465 . 159.33(8) n
O1 Rb3 O7 2_554 . 105.87(8) n
O7 Rb3 O7 4_455 . 112.38(5) n
O10 Rb3 O7 4_465 . 121.49(7) n
O9 Rb3 O7 . . 47.87(8) n

loop_
_geom_bond_atom_site_label_1
_geom_bond_atom_site_label_2
_geom_bond_site_symmetry_2
_geom_bond_distance
_geom_bond_publ_flag
Mo1 O1 . 1.701(3) y
Mo1 O6 . 1.923(3) y
Mo1 O4 . 1.952(3) y
Mo1 O3 . 1.955(3) y
Mo1 O2 . 1.961(3) y
Mo1 O5 . 1.964(3) y
Mo1 O12 . 2.342(3) y
Mo2 O7 . 1.696(3) y
Mo2 O6 . 1.925(3) y
Mo2 O9 . 1.946(3) y
Mo2 O10 . 1.957(3) y
Mo2 O8 . 1.958(3) y
Mo2 O11 . 1.966(3) y
Mo2 O13 . 2.345(3) y
O1 Rb2 . 3.020(3) n
O1 Rb1 4 3.074(3) n
O1 Rb3 2 3.190(3) n
O2 O3 . 1.484(4) y
O2 Rb2 4 2.833(3) n
O2 Rb1 4 2.983(3) n
O3 Rb3 3 2.957(3) n
O3 Rb1 4 3.082(3) n
O3 Rb1 4_565 3.230(3) n
O4 O5 . 1.479(4) y
O4 Rb3 2_565 2.872(3) n
O4 Rb1 . 3.133(3) n
O4 Rb1 4_565 3.510(3) n
O5 Rb2 1_565 2.864(3) n
O5 Rb1 . 2.918(3) n
O6 Rb2 . 2.844(3) n
O7 Rb1 2_554 2.961(3) n
O7 Rb2 . 3.140(3) n
O7 Rb3 4 3.389(3) n
O7 Rb3 . 3.515(4) n
O8 O9 . 1.479(4) y
O8 Rb2 1_565 2.814(3) n
O8 Rb3 . 2.982(3) n
O8 Rb1 2_564 3.623(3) n
O9 Rb1 2_564 2.972(3) n
O9 Rb3 4_565 3.070(3) n
O9 Rb3 . 3.416(3) n
O10 O11 . 1.488(4) y
O10 Rb3 4 2.925(3) n
O10 Rb1 3_554 3.013(3) n
O10 Rb3 4_565 3.409(3) n
O10 Rb2 4 3.575(3) n
O11 Rb2 4 2.805(3) n
O11 Rb3 4 2.849(3) n
O12 C1 . 1.258(5) y
O12 Rb1 4_565 2.855(3) n
O12 Rb2 1_565 3.058(3) n
O13 C1 . 1.247(5) y
O13 Rb3 4_565 2.875(3) n
O13 Rb2 4 3.163(3) n
C1 H1 . 0.922(4) n
Rb1 O12 4_465 2.855(3) n
Rb1 O7 2 2.961(3) n
Rb1 O9 2_565 2.972(3) n
Rb1 O2 4_455 2.983(3) n
Rb1 O10 3 3.013(3) n
Rb1 O1 4_455 3.074(3) n
Rb1 O3 4_455 3.082(3) n
Rb1 O3 4_465 3.230(3) n
Rb1 O4 4_465 3.510(3) n
Rb2 O11 4_455 2.805(3) n
Rb2 O8 1_545 2.814(3) n
Rb2 O2 4_455 2.833(3) n
Rb2 O5 1_545 2.864(3) n
Rb2 O12 1_545 3.058(3) n
Rb2 O13 4_455 3.163(3) n
Rb2 O10 4_455 3.575(3) n
Rb3 O11 4_455 2.849(3) n
Rb3 O4 2_564 2.872(3) n
Rb3 O13 4_465 2.875(3) n
Rb3 O10 4_455 2.925(3) n
Rb3 O3 3_554 2.957(3) n
Rb3 O9 4_465 3.070(3) n
Rb3 O1 2_554 3.190(3) n
Rb3 O7 4_455 3.389(3) n
Rb3 O10 4_465 3.409(3) n

loop_
_geom_torsion_atom_site_label_1
_geom_torsion_atom_site_label_2
_geom_torsion_atom_site_label_3
_geom_torsion_atom_site_label_4
_geom_torsion
_geom_torsion_publ_flag
O12 Mo1 Mo2 O13 14.81(11) n
